data_4038778
loop_
_publ_author_name
'Sun, Quan-Shun'
'Sun, Jing'
'Pan, Liu-Na'
'Yan, Chao-Guo'

_publ_section_title
;
 Selective Construction of Diverse Polycyclic Spirooxindoles via a
 Three-Component Reaction of Cyclic Mercapto-Substituted \b-Enamino
 Esters, Isatins, and Cyclic 1,3-Diketones.
;
_journal_issue 19
_journal_name_full 'The Journal of organic chemistry'
_journal_page_first 12117
_journal_page_last 12127
_journal_paper_doi 10.1021/acs.joc.0c01290
_journal_volume 85
_journal_year 2020
_chemical_formula_moiety 'C24 H18 N2 O4 S'
_chemical_formula_sum 'C24 H18 N2 O4 S'
_chemical_formula_weight 430.46
_space_group_crystal_system triclinic
_space_group_IT_number 2
_space_group_name_Hall '-P 1'
_space_group_name_H-M_alt 'P -1'
_atom_sites_solution_hydrogens geom
_audit_creation_method SHELXL-2014/7
_cell_angle_alpha 63.957(3)
_cell_angle_beta 71.155(3)
_cell_angle_gamma 75.637(3)
_cell_formula_units_Z 2
_cell_length_a 8.9949(7)
_cell_length_b 12.2989(10)
_cell_length_c 12.9055(11)
_cell_measurement_reflns_used 5823
_cell_measurement_temperature 273(2)
_cell_measurement_theta_max 26.60
_cell_measurement_theta_min 2.41
_cell_volume 1204.46(17)
_computing_structure_refinement 'SHELXL-2014/7 (Sheldrick, 2014)'
_diffrn_ambient_temperature 273(2)
_diffrn_measured_fraction_theta_full 0.991
_diffrn_measured_fraction_theta_max 0.991
_diffrn_measurement_device_type 'CCD area detector'
_diffrn_measurement_method 'phi and omega scans'
_diffrn_radiation_source 'fine-focus sealed tube'
_diffrn_radiation_type MoK\a
_diffrn_radiation_wavelength 0.71073
_diffrn_reflns_av_R_equivalents 0.0429
_diffrn_reflns_av_unetI/netI 0.0495
_diffrn_reflns_Laue_measured_fraction_full 0.991
_diffrn_reflns_Laue_measured_fraction_max 0.991
_diffrn_reflns_limit_h_max 11
_diffrn_reflns_limit_h_min -11
_diffrn_reflns_limit_k_max 15
_diffrn_reflns_limit_k_min -15
_diffrn_reflns_limit_l_max 15
_diffrn_reflns_limit_l_min -15
_diffrn_reflns_number 17170
_diffrn_reflns_point_group_measured_fraction_full 0.991
_diffrn_reflns_point_group_measured_fraction_max 0.991
_diffrn_reflns_theta_full 25.242
_diffrn_reflns_theta_max 25.998
_diffrn_reflns_theta_min 2.411
_exptl_absorpt_coefficient_mu 0.164
_exptl_absorpt_correction_T_max 0.7456
_exptl_absorpt_correction_T_min 0.6841
_exptl_absorpt_correction_type multi-scan
_exptl_absorpt_process_details sadabs
_exptl_crystal_colour yellow
_exptl_crystal_density_diffrn 1.187
_exptl_crystal_description block
_exptl_crystal_F_000 448
_exptl_crystal_size_max 0.260
_exptl_crystal_size_mid 0.200
_exptl_crystal_size_min 0.180
_refine_diff_density_max 0.226
_refine_diff_density_min -0.216
_refine_diff_density_rms 0.041
_refine_ls_extinction_method none
_refine_ls_goodness_of_fit_ref 1.044
_refine_ls_hydrogen_treatment constr
_refine_ls_matrix_type full
_refine_ls_number_parameters 281
_refine_ls_number_reflns 4687
_refine_ls_number_restraints 0
_refine_ls_restrained_S_all 1.044
_refine_ls_R_factor_all 0.0824
_refine_ls_R_factor_gt 0.0487
_refine_ls_shift/su_max 0.000
_refine_ls_shift/su_mean 0.000
_refine_ls_structure_factor_coef Fsqd
_refine_ls_weighting_details 'w=1/[\s^2^(Fo^2^)+(0.0584P)^2^+0.3168P] where P=(Fo^2^+2Fc^2^)/3'
_refine_ls_weighting_scheme calc
_refine_ls_wR_factor_gt 0.1143
_refine_ls_wR_factor_ref 0.1264
_reflns_Friedel_coverage 0.000
_reflns_number_gt 3227
_reflns_number_total 4687
_reflns_threshold_expression 'I > 2\s(I)'
_cod_data_source_file jo0c01290_si_002.cif
_cod_data_source_block 3a
_cod_depositor_comments 'Adding full bibliography for 4038776--4038786.cif.'
_cod_database_code 4038778
_shelx_shelxl_version_number 2014/7
_shelx_space_group_comment
;
The symmetry employed for this shelxl refinement is uniquely defined
by the following loop, which should always be used as a source of
symmetry information in preference to the above space-group names.
They are only intended as comments.
;
_shelx_estimated_absorpt_t_min 0.959
_shelx_estimated_absorpt_t_max 0.971

loop_
_space_group_symop_operation_xyz
'x, y, z'
'-x, -y, -z'

loop_
_atom_site_label
_atom_site_type_symbol
_atom_site_fract_x
_atom_site_fract_y
_atom_site_fract_z
_atom_site_U_iso_or_equiv
_atom_site_adp_type
_atom_site_occupancy
_atom_site_site_symmetry_order
_atom_site_calc_flag
_atom_site_refinement_flags_posn
_atom_site_refinement_flags_adp
_atom_site_refinement_flags_occupancy
_atom_site_disorder_assembly
_atom_site_disorder_group
C1 C 0.6879(3) 0.65413(19) -0.14707(18) 0.0389(5) Uani 1 1 d . . . . .
C2 C 0.7364(3) 0.6405(2) -0.2548(2) 0.0505(6) Uani 1 1 d . . . . .
H2 H 0.6618 0.6463 -0.2934 0.061 Uiso 1 1 calc R U . . .
C3 C 0.8950(3) 0.6183(2) -0.3043(2) 0.0586(7) Uani 1 1 d . . . . .
H3 H 0.9271 0.6106 -0.3771 0.070 Uiso 1 1 calc R U . . .
C4 C 1.0062(3) 0.6074(2) -0.2477(2) 0.0613(7) Uani 1 1 d . . . . .
H4 H 1.1132 0.5928 -0.2823 0.074 Uiso 1 1 calc R U . . .
C5 C 0.9597(3) 0.6180(2) -0.1391(2) 0.0537(6) Uani 1 1 d . . . . .
H5 H 1.0353 0.6092 -0.1000 0.064 Uiso 1 1 calc R U . . .
C6 C 0.8000(3) 0.6418(2) -0.08840(18) 0.0419(5) Uani 1 1 d . . . . .
C7 C 0.5447(2) 0.62163(18) 0.09907(17) 0.0335(5) Uani 1 1 d . . . . .
H7 H 0.5593 0.5339 0.1180 0.040 Uiso 1 1 calc R U . . .
C8 C 0.4504(2) 0.68428(18) 0.00618(17) 0.0329(5) Uani 1 1 d . . . . .
C9 C 0.2902(2) 0.72770(18) 0.03445(17) 0.0346(5) Uani 1 1 d . . . . .
C10 C 0.2079(3) 0.7936(2) -0.06089(19) 0.0411(5) Uani 1 1 d . . . . .
C11 C -0.0177(3) 0.9258(3) -0.1195(2) 0.0687(8) Uani 1 1 d . . . . .
H11A H 0.0439 0.9884 -0.1813 0.103 Uiso 1 1 calc R U . . .
H11B H -0.1173 0.9628 -0.0854 0.103 Uiso 1 1 calc R U . . .
H11C H -0.0360 0.8752 -0.1523 0.103 Uiso 1 1 calc R U . . .
C12 C 0.5869(2) 0.7065(2) 0.31556(17) 0.0361(5) Uani 1 1 d . . . . .
C13 C 0.6320(3) 0.7852(2) 0.3466(2) 0.0494(6) Uani 1 1 d . . . . .
H13 H 0.6780 0.7563 0.4103 0.059 Uiso 1 1 calc R U . . .
C14 C 0.6062(3) 0.9085(3) 0.2792(2) 0.0592(7) Uani 1 1 d . . . . .
H14 H 0.6375 0.9636 0.2970 0.071 Uiso 1 1 calc R U . . .
C15 C 0.5349(3) 0.9518(2) 0.1862(2) 0.0572(7) Uani 1 1 d . . . . .
H15 H 0.5202 1.0352 0.1416 0.069 Uiso 1 1 calc R U . . .
C16 C 0.4848(3) 0.8718(2) 0.15852(19) 0.0437(6) Uani 1 1 d . . . . .
H16 H 0.4330 0.9009 0.0979 0.052 Uiso 1 1 calc R U . . .
C17 C 0.5136(2) 0.74847(18) 0.22288(17) 0.0319(5) Uani 1 1 d . . . . .
C18 C 0.4703(2) 0.64048(17) 0.21702(16) 0.0302(4) Uani 1 1 d . . . . .
C19 C 0.5406(2) 0.5322(2) 0.31570(17) 0.0354(5) Uani 1 1 d . . . . .
C20 C 0.2925(2) 0.64904(17) 0.24476(17) 0.0305(5) Uani 1 1 d . . . . .
C21 C 0.2122(2) 0.69763(17) 0.15913(17) 0.0322(5) Uani 1 1 d . . . . .
C22 C 0.0358(2) 0.7082(2) 0.21295(18) 0.0409(5) Uani 1 1 d . . . . .
H22A H -0.0147 0.6601 0.1944 0.049 Uiso 1 1 calc R U . . .
H22B H -0.0118 0.7925 0.1836 0.049 Uiso 1 1 calc R U . . .
C23 C 0.0198(2) 0.6591(2) 0.34647(18) 0.0414(5) Uani 1 1 d . . . . .
H23A H -0.0326 0.7220 0.3769 0.050 Uiso 1 1 calc R U . . .
H23B H -0.0409 0.5905 0.3884 0.050 Uiso 1 1 calc R U . . .
C24 C 0.1868(2) 0.61989(18) 0.36163(18) 0.0347(5) Uani 1 1 d . . . . .
N1 N 0.5267(2) 0.68812(16) -0.10360(15) 0.0414(4) Uani 1 1 d . . . . .
H1 H 0.4692 0.7149 -0.1538 0.050 Uiso 1 1 calc R U . . .
N2 N 0.60283(19) 0.57917(17) 0.36736(14) 0.0394(4) Uani 1 1 d . . . . .
H2A H 0.6471 0.5357 0.4253 0.047 Uiso 1 1 calc R U . . .
O1 O 0.2618(2) 0.80029(16) -0.16269(14) 0.0601(5) Uani 1 1 d . . . . .
O2 O 0.06748(19) 0.85199(16) -0.02801(14) 0.0581(5) Uani 1 1 d . . . . .
O3 O 0.22221(16) 0.57195(14) 0.45772(12) 0.0462(4) Uani 1 1 d . . . . .
O4 O 0.54257(19) 0.42510(14) 0.33893(14) 0.0518(4) Uani 1 1 d . . . . .
S1 S 0.73997(6) 0.67242(6) 0.04063(5) 0.04919(19) Uani 1 1 d . . . . .

loop_
_atom_site_aniso_label
_atom_site_aniso_U_11
_atom_site_aniso_U_22
_atom_site_aniso_U_33
_atom_site_aniso_U_23
_atom_site_aniso_U_13
_atom_site_aniso_U_12
C1 0.0425(13) 0.0350(12) 0.0351(11) -0.0129(10) -0.0033(10) -0.0078(10)
C2 0.0657(17) 0.0493(14) 0.0395(13) -0.0206(11) -0.0076(12) -0.0132(12)
C3 0.0683(18) 0.0563(16) 0.0461(14) -0.0298(13) 0.0064(14) -0.0078(13)
C4 0.0525(16) 0.0598(17) 0.0553(16) -0.0255(14) 0.0054(14) 0.0011(13)
C5 0.0404(14) 0.0646(17) 0.0462(14) -0.0203(12) -0.0039(11) -0.0017(12)
C6 0.0416(13) 0.0432(13) 0.0354(12) -0.0149(10) -0.0028(10) -0.0058(10)
C7 0.0316(11) 0.0355(12) 0.0317(11) -0.0105(9) -0.0085(9) -0.0056(9)
C8 0.0359(12) 0.0324(11) 0.0307(11) -0.0090(9) -0.0091(9) -0.0102(9)
C9 0.0340(11) 0.0384(12) 0.0308(11) -0.0086(9) -0.0123(9) -0.0070(9)
C10 0.0417(13) 0.0439(13) 0.0371(12) -0.0070(10) -0.0187(10) -0.0093(10)
C11 0.0607(17) 0.0725(19) 0.0603(17) -0.0038(14) -0.0399(14) 0.0039(14)
C12 0.0244(10) 0.0512(14) 0.0323(11) -0.0177(10) -0.0028(9) -0.0068(9)
C13 0.0371(13) 0.0748(19) 0.0497(14) -0.0344(14) -0.0117(11) -0.0090(12)
C14 0.0579(16) 0.0699(19) 0.0660(17) -0.0416(16) -0.0015(14) -0.0251(14)
C15 0.0692(18) 0.0459(15) 0.0553(15) -0.0202(13) -0.0049(14) -0.0183(13)
C16 0.0511(14) 0.0416(14) 0.0369(12) -0.0133(11) -0.0073(11) -0.0119(11)
C17 0.0249(10) 0.0405(13) 0.0282(10) -0.0130(9) -0.0010(8) -0.0087(9)
C18 0.0258(10) 0.0338(11) 0.0269(10) -0.0063(9) -0.0071(8) -0.0065(8)
C19 0.0252(10) 0.0433(14) 0.0302(11) -0.0071(10) -0.0077(9) -0.0041(9)
C20 0.0279(10) 0.0301(11) 0.0298(10) -0.0051(9) -0.0104(9) -0.0054(8)
C21 0.0283(10) 0.0306(11) 0.0340(11) -0.0078(9) -0.0093(9) -0.0046(8)
C22 0.0311(11) 0.0457(13) 0.0390(12) -0.0083(10) -0.0113(9) -0.0055(10)
C23 0.0301(11) 0.0486(14) 0.0369(12) -0.0098(10) -0.0073(9) -0.0050(10)
C24 0.0312(11) 0.0359(12) 0.0320(11) -0.0080(9) -0.0073(9) -0.0064(9)
N1 0.0419(11) 0.0526(12) 0.0309(9) -0.0160(9) -0.0108(8) -0.0065(9)
N2 0.0301(9) 0.0533(12) 0.0309(9) -0.0105(9) -0.0132(8) -0.0027(8)
O1 0.0608(11) 0.0831(13) 0.0360(9) -0.0197(9) -0.0238(8) 0.0009(9)
O2 0.0452(10) 0.0716(12) 0.0430(9) -0.0089(8) -0.0237(8) 0.0084(8)
O3 0.0374(8) 0.0604(10) 0.0281(8) -0.0037(7) -0.0113(7) -0.0061(7)
O4 0.0569(10) 0.0363(10) 0.0551(10) -0.0046(8) -0.0263(8) -0.0025(8)
S1 0.0311(3) 0.0810(5) 0.0420(3) -0.0308(3) -0.0024(2) -0.0140(3)

loop_
_atom_type_symbol
_atom_type_description
_atom_type_scat_dispersion_real
_atom_type_scat_dispersion_imag
_atom_type_scat_source
C C 0.0033 0.0016 'International Tables Vol C Tables 4.2.6.8 and 6.1.1.4'
H H 0.0000 0.0000 'International Tables Vol C Tables 4.2.6.8 and 6.1.1.4'
N N 0.0061 0.0033 'International Tables Vol C Tables 4.2.6.8 and 6.1.1.4'
O O 0.0106 0.0060 'International Tables Vol C Tables 4.2.6.8 and 6.1.1.4'
S S 0.1246 0.1234 'International Tables Vol C Tables 4.2.6.8 and 6.1.1.4'

loop_
_geom_angle_atom_site_label_1
_geom_angle_atom_site_label_2
_geom_angle_atom_site_label_3
_geom_angle
_geom_angle_site_symmetry_1
_geom_angle_site_symmetry_3
_geom_angle_publ_flag
C2 C1 C6 119.6(2) . . ?
C2 C1 N1 119.0(2) . . ?
C6 C1 N1 121.26(18) . . ?
C3 C2 C1 119.9(2) . . ?
C3 C2 H2 120.1 . . ?
C1 C2 H2 120.1 . . ?
C4 C3 C2 120.8(2) . . ?
C4 C3 H3 119.6 . . ?
C2 C3 H3 119.6 . . ?
C3 C4 C5 120.0(2) . . ?
C3 C4 H4 120.0 . . ?
C5 C4 H4 120.0 . . ?
C4 C5 C6 119.9(2) . . ?
C4 C5 H5 120.0 . . ?
C6 C5 H5 120.0 . . ?
C5 C6 C1 119.7(2) . . ?
C5 C6 S1 120.54(19) . . ?
C1 C6 S1 119.44(16) . . ?
C8 C7 C18 115.95(16) . . ?
C8 C7 S1 110.40(13) . . ?
C18 C7 S1 106.79(13) . . ?
C8 C7 H7 107.8 . . ?
C18 C7 H7 107.8 . . ?
S1 C7 H7 107.8 . . ?
N1 C8 C9 121.89(18) . . ?
N1 C8 C7 116.11(17) . . ?
C9 C8 C7 121.84(17) . . ?
C8 C9 C21 117.32(18) . . ?
C8 C9 C10 119.08(18) . . ?
C21 C9 C10 123.48(18) . . ?
O1 C10 O2 121.62(19) . . ?
O1 C10 C9 124.8(2) . . ?
O2 C10 C9 113.49(19) . . ?
O2 C11 H11A 109.5 . . ?
O2 C11 H11B 109.5 . . ?
H11A C11 H11B 109.5 . . ?
O2 C11 H11C 109.5 . . ?
H11A C11 H11C 109.5 . . ?
H11B C11 H11C 109.5 . . ?
C13 C12 C17 121.9(2) . . ?
C13 C12 N2 128.5(2) . . ?
C17 C12 N2 109.61(18) . . ?
C12 C13 C14 117.4(2) . . ?
C12 C13 H13 121.3 . . ?
C14 C13 H13 121.3 . . ?
C15 C14 C13 121.5(2) . . ?
C15 C14 H14 119.3 . . ?
C13 C14 H14 119.3 . . ?
C14 C15 C16 120.6(2) . . ?
C14 C15 H15 119.7 . . ?
C16 C15 H15 119.7 . . ?
C17 C16 C15 118.5(2) . . ?
C17 C16 H16 120.7 . . ?
C15 C16 H16 120.7 . . ?
C16 C17 C12 120.0(2) . . ?
C16 C17 C18 131.06(19) . . ?
C12 C17 C18 108.80(17) . . ?
C20 C18 C17 109.33(16) . . ?
C20 C18 C7 109.35(16) . . ?
C17 C18 C7 116.25(15) . . ?
C20 C18 C19 112.23(15) . . ?
C17 C18 C19 101.61(16) . . ?
C7 C18 C19 107.93(16) . . ?
O4 C19 N2 126.79(19) . . ?
O4 C19 C18 125.47(19) . . ?
N2 C19 C18 107.70(19) . . ?
C21 C20 C24 111.55(17) . . ?
C21 C20 C18 122.58(17) . . ?
C24 C20 C18 125.56(17) . . ?
C20 C21 C9 122.62(17) . . ?
C20 C21 C22 110.71(17) . . ?
C9 C21 C22 126.59(18) . . ?
C21 C22 C23 104.54(16) . . ?
C21 C22 H22A 110.8 . . ?
C23 C22 H22A 110.8 . . ?
C21 C22 H22B 110.8 . . ?
C23 C22 H22B 110.8 . . ?
H22A C22 H22B 108.9 . . ?
C24 C23 C22 105.52(16) . . ?
C24 C23 H23A 110.6 . . ?
C22 C23 H23A 110.6 . . ?
C24 C23 H23B 110.6 . . ?
C22 C23 H23B 110.6 . . ?
H23A C23 H23B 108.8 . . ?
O3 C24 C20 127.60(18) . . ?
O3 C24 C23 124.78(18) . . ?
C20 C24 C23 107.62(17) . . ?
C8 N1 C1 128.53(18) . . ?
C8 N1 H1 115.7 . . ?
C1 N1 H1 115.7 . . ?
C19 N2 C12 112.17(17) . . ?
C19 N2 H2A 123.9 . . ?
C12 N2 H2A 123.9 . . ?
C10 O2 C11 116.91(18) . . ?
C6 S1 C7 98.66(10) . . ?

loop_
_geom_bond_atom_site_label_1
_geom_bond_atom_site_label_2
_geom_bond_distance
_geom_bond_site_symmetry_2
_geom_bond_publ_flag
C1 C2 1.388(3) . ?
C1 C6 1.390(3) . ?
C1 N1 1.404(3) . ?
C2 C3 1.374(3) . ?
C2 H2 0.9300 . ?
C3 C4 1.368(4) . ?
C3 H3 0.9300 . ?
C4 C5 1.383(3) . ?
C4 H4 0.9300 . ?
C5 C6 1.389(3) . ?
C5 H5 0.9300 . ?
C6 S1 1.754(2) . ?
C7 C8 1.507(3) . ?
C7 C18 1.547(3) . ?
C7 S1 1.822(2) . ?
C7 H7 0.9800 . ?
C8 N1 1.345(2) . ?
C8 C9 1.395(3) . ?
C9 C21 1.447(3) . ?
C9 C10 1.461(3) . ?
C10 O1 1.217(3) . ?
C10 O2 1.327(3) . ?
C11 O2 1.450(3) . ?
C11 H11A 0.9600 . ?
C11 H11B 0.9600 . ?
C11 H11C 0.9600 . ?
C12 C13 1.378(3) . ?
C12 C17 1.389(3) . ?
C12 N2 1.397(3) . ?
C13 C14 1.382(4) . ?
C13 H13 0.9300 . ?
C14 C15 1.380(4) . ?
C14 H14 0.9300 . ?
C15 C16 1.388(3) . ?
C15 H15 0.9300 . ?
C16 C17 1.377(3) . ?
C16 H16 0.9300 . ?
C17 C18 1.512(3) . ?
C18 C20 1.509(3) . ?
C18 C19 1.552(3) . ?
C19 O4 1.212(3) . ?
C19 N2 1.354(3) . ?
C20 C21 1.350(3) . ?
C20 C24 1.440(3) . ?
C21 C22 1.510(3) . ?
C22 C23 1.524(3) . ?
C22 H22A 0.9700 . ?
C22 H22B 0.9700 . ?
C23 C24 1.508(3) . ?
C23 H23A 0.9700 . ?
C23 H23B 0.9700 . ?
C24 O3 1.228(2) . ?
N1 H1 0.8600 . ?
N2 H2A 0.8600 . ?

loop_
_geom_hbond_atom_site_label_D
_geom_hbond_atom_site_label_H
_geom_hbond_atom_site_label_A
_geom_hbond_distance_DH
_geom_hbond_distance_HA
_geom_hbond_distance_DA
_geom_hbond_angle_DHA
_geom_hbond_site_symmetry_A
N1 H1 O1 0.86 1.91 2.604(2) 136.5 .
N2 H2A O3 0.86 2.01 2.861(2) 171.4 2_666

loop_
_geom_torsion_atom_site_label_1
_geom_torsion_atom_site_label_2
_geom_torsion_atom_site_label_3
_geom_torsion_atom_site_label_4
_geom_torsion
_geom_torsion_site_symmetry_1
_geom_torsion_site_symmetry_2
_geom_torsion_site_symmetry_3
_geom_torsion_site_symmetry_4
_geom_torsion_publ_flag
C6 C1 C2 C3 -1.8(3) . . . . ?
N1 C1 C2 C3 174.0(2) . . . . ?
C1 C2 C3 C4 1.1(4) . . . . ?
C2 C3 C4 C5 0.4(4) . . . . ?
C3 C4 C5 C6 -1.1(4) . . . . ?
C4 C5 C6 C1 0.3(4) . . . . ?
C4 C5 C6 S1 -172.83(19) . . . . ?
C2 C1 C6 C5 1.1(3) . . . . ?
N1 C1 C6 C5 -174.7(2) . . . . ?
C2 C1 C6 S1 174.36(17) . . . . ?
N1 C1 C6 S1 -1.4(3) . . . . ?
C18 C7 C8 N1 167.64(17) . . . . ?
S1 C7 C8 N1 46.1(2) . . . . ?
C18 C7 C8 C9 -16.9(3) . . . . ?
S1 C7 C8 C9 -138.50(17) . . . . ?
N1 C8 C9 C21 167.97(18) . . . . ?
C7 C8 C9 C21 -7.2(3) . . . . ?
N1 C8 C9 C10 -8.2(3) . . . . ?
C7 C8 C9 C10 176.60(18) . . . . ?
C8 C9 C10 O1 10.5(3) . . . . ?
C21 C9 C10 O1 -165.4(2) . . . . ?
C8 C9 C10 O2 -166.69(19) . . . . ?
C21 C9 C10 O2 17.4(3) . . . . ?
C17 C12 C13 C14 -2.0(3) . . . . ?
N2 C12 C13 C14 178.6(2) . . . . ?
C12 C13 C14 C15 1.4(3) . . . . ?
C13 C14 C15 C16 0.9(4) . . . . ?
C14 C15 C16 C17 -2.6(3) . . . . ?
C15 C16 C17 C12 1.9(3) . . . . ?
C15 C16 C17 C18 177.85(19) . . . . ?
C13 C12 C17 C16 0.3(3) . . . . ?
N2 C12 C17 C16 179.81(17) . . . . ?
C13 C12 C17 C18 -176.39(17) . . . . ?
N2 C12 C17 C18 3.1(2) . . . . ?
C16 C17 C18 C20 -60.9(3) . . . . ?
C12 C17 C18 C20 115.36(17) . . . . ?
C16 C17 C18 C7 63.5(3) . . . . ?
C12 C17 C18 C7 -120.27(18) . . . . ?
C16 C17 C18 C19 -179.7(2) . . . . ?
C12 C17 C18 C19 -3.41(19) . . . . ?
C8 C7 C18 C20 34.1(2) . . . . ?
S1 C7 C18 C20 157.63(13) . . . . ?
C8 C7 C18 C17 -90.2(2) . . . . ?
S1 C7 C18 C17 33.3(2) . . . . ?
C8 C7 C18 C19 156.48(17) . . . . ?
S1 C7 C18 C19 -80.02(17) . . . . ?
C20 C18 C19 O4 67.9(3) . . . . ?
C17 C18 C19 O4 -175.39(19) . . . . ?
C7 C18 C19 O4 -52.6(2) . . . . ?
C20 C18 C19 N2 -114.04(18) . . . . ?
C17 C18 C19 N2 2.64(18) . . . . ?
C7 C18 C19 N2 125.40(17) . . . . ?
C17 C18 C20 C21 96.0(2) . . . . ?
C7 C18 C20 C21 -32.3(3) . . . . ?
C19 C18 C20 C21 -152.05(19) . . . . ?
C17 C18 C20 C24 -77.1(2) . . . . ?
C7 C18 C20 C24 154.58(19) . . . . ?
C19 C18 C20 C24 34.8(3) . . . . ?
C24 C20 C21 C9 -175.95(18) . . . . ?
C18 C20 C21 C9 10.1(3) . . . . ?
C24 C20 C21 C22 1.0(2) . . . . ?
C18 C20 C21 C22 -172.98(18) . . . . ?
C8 C9 C21 C20 11.7(3) . . . . ?
C10 C9 C21 C20 -172.3(2) . . . . ?
C8 C9 C21 C22 -164.76(19) . . . . ?
C10 C9 C21 C22 11.2(3) . . . . ?
C20 C21 C22 C23 0.5(2) . . . . ?
C9 C21 C22 C23 177.29(19) . . . . ?
C21 C22 C23 C24 -1.7(2) . . . . ?
C21 C20 C24 O3 177.9(2) . . . . ?
C18 C20 C24 O3 -8.3(3) . . . . ?
C21 C20 C24 C23 -2.1(2) . . . . ?
C18 C20 C24 C23 171.67(18) . . . . ?
C22 C23 C24 O3 -177.7(2) . . . . ?
C22 C23 C24 C20 2.3(2) . . . . ?
C9 C8 N1 C1 176.4(2) . . . . ?
C7 C8 N1 C1 -8.1(3) . . . . ?
C2 C1 N1 C8 166.3(2) . . . . ?
C6 C1 N1 C8 -17.9(3) . . . . ?
O4 C19 N2 C12 177.00(19) . . . . ?
C18 C19 N2 C12 -1.0(2) . . . . ?
C13 C12 N2 C19 178.12(19) . . . . ?
C17 C12 N2 C19 -1.3(2) . . . . ?
O1 C10 O2 C11 -1.0(3) . . . . ?
C9 C10 O2 C11 176.3(2) . . . . ?
C5 C6 S1 C7 -153.70(19) . . . . ?
C1 C6 S1 C7 33.11(19) . . . . ?
C8 C7 S1 C6 -53.67(16) . . . . ?
C18 C7 S1 C6 179.47(14) . . . . ?
